data_4075589
loop_
_publ_author_name
'Althaus, Martin'
'Bonaccorsi, Cristina'
'Mezzetti, Antonio'
'Santoro, Francesco'

_publ_section_title
;
 Chiral Ruthenium PNNP Complexes of Non-Enolized 1,3-Dicarbonyl
 Compounds:&#x00A0; Acidity and Involvement in Asymmetric Michael Addition
;
_journal_issue 13
_journal_name_full Organometallics
_journal_page_first 3108
_journal_paper_doi 10.1021/om060389k
_journal_volume 25
_journal_year 2006
_chemical_formula_moiety 'C58 H50 N3 O2 P2 Ru, P F6, 3(C H2 Cl2)'
_chemical_formula_sum 'C61.01 H52 Cl6 F6 N3 O2 P3 Ru'
_chemical_formula_weight 1379.92
_chemical_name_common '[Ru(MeC(O)-N-Bn-d-valerolactamato)(PNNP)]PF6'
_space_group_IT_number 2
_symmetry_cell_setting triclinic
_symmetry_Int_Tables_number 2
_symmetry_space_group_name_Hall '-P 1'
_symmetry_space_group_name_H-M 'P -1'
_atom_sites_solution_hydrogens geom
_atom_sites_solution_primary direct
_atom_sites_solution_secondary difmap
_audit_creation_method SHELXL-97
_cell_angle_alpha 96.802(2)
_cell_angle_beta 97.407(2)
_cell_angle_gamma 93.830(2)
_cell_formula_units_Z 2
_cell_length_a 11.8816(12)
_cell_length_b 16.0042(17)
_cell_length_c 16.4275(17)
_cell_measurement_reflns_used 9634
_cell_measurement_temperature 220(2)
_cell_measurement_theta_max 28.004
_cell_measurement_theta_min 2.2435
_cell_volume 3065.2(6)
_computing_cell_refinement 'Bruker SMART'
_computing_data_collection 'Bruker SMART'
_computing_data_reduction 'Bruker SAINT'
_computing_molecular_graphics 'Bruker SHELXTL'
_computing_publication_material 'Bruker SHELXTL'
_computing_structure_refinement 'SHELXL-97 (Sheldrick, 1997)'
_computing_structure_solution 'SHELXS-97 (Sheldrick, 1990)'
_diffrn_ambient_temperature 220(2)
_diffrn_measured_fraction_theta_full 0.993
_diffrn_measured_fraction_theta_max 0.993
_diffrn_measurement_device_type 'BRUKER APEX'
_diffrn_measurement_method '\w scans'
_diffrn_radiation_monochromator graphite
_diffrn_radiation_probe x-ray
_diffrn_radiation_type MoK\a
_diffrn_radiation_wavelength 0.71073
_diffrn_reflns_av_R_equivalents 0.0299
_diffrn_reflns_av_sigmaI/netI 0.0511
_diffrn_reflns_limit_h_max 14
_diffrn_reflns_limit_h_min -14
_diffrn_reflns_limit_k_max 19
_diffrn_reflns_limit_k_min -20
_diffrn_reflns_limit_l_max 20
_diffrn_reflns_limit_l_min -20
_diffrn_reflns_number 25128
_diffrn_reflns_theta_full 26.37
_diffrn_reflns_theta_max 26.37
_diffrn_reflns_theta_min 1.29
_diffrn_source 'fine-focus sealed tube'
_diffrn_source_type MoK\a
_exptl_absorpt_coefficient_mu 0.659
_exptl_absorpt_correction_T_max 0.9134
_exptl_absorpt_correction_T_min 0.8578
_exptl_absorpt_correction_type empirical
_exptl_absorpt_process_details 'sadabs vers. 2.03'
_exptl_crystal_colour red
_exptl_crystal_density_diffrn 1.495
_exptl_crystal_density_meas ?
_exptl_crystal_density_method 'not measured'
_exptl_crystal_description prism
_exptl_crystal_F_000 1400
_exptl_crystal_size_max 0.24
_exptl_crystal_size_mid 0.21
_exptl_crystal_size_min 0.14
_refine_diff_density_max 1.593
_refine_diff_density_min -1.027
_refine_diff_density_rms 0.119
_refine_ls_extinction_method none
_refine_ls_goodness_of_fit_ref 1.058
_refine_ls_hydrogen_treatment constr
_refine_ls_matrix_type full
_refine_ls_number_parameters 752
_refine_ls_number_reflns 12434
_refine_ls_number_restraints 19
_refine_ls_restrained_S_all 1.062
_refine_ls_R_factor_all 0.0848
_refine_ls_R_factor_gt 0.0620
_refine_ls_shift/su_max 0.001
_refine_ls_shift/su_mean 0.000
_refine_ls_structure_factor_coef Fsqd
_refine_ls_weighting_details 'calc w=1/[\s^2^(Fo^2^)+(0.1102P)^2^+5.8351P] where P=(Fo^2^+2Fc^2^)/3'
_refine_ls_weighting_scheme calc
_refine_ls_wR_factor_gt 0.1739
_refine_ls_wR_factor_ref 0.1924
_reflns_number_gt 9525
_reflns_number_total 12434
_reflns_threshold_expression >2sigma(I)
_cod_data_source_file om060389ksi20060508_124227.cif
_cod_data_source_block 5b
_cod_depositor_comments
;
The following automatic conversions were performed:

'_exptl_crystal_density_meas' value 'not measured' was changed to '?'
- the value is perceived as not measured.

Automatic conversion script
Id: cif_fix_values 3008 2015-01-20 13:52:24Z robertas 
;
_cod_original_cell_volume 3065.2(5)
_cod_database_code 4075589

loop_
_symmetry_equiv_pos_as_xyz
'x, y, z'
'-x, -y, -z'

loop_
_atom_site_label
_atom_site_type_symbol
_atom_site_fract_x
_atom_site_fract_y
_atom_site_fract_z
_atom_site_U_iso_or_equiv
_atom_site_adp_type
_atom_site_occupancy
_atom_site_symmetry_multiplicity
_atom_site_calc_flag
_atom_site_refinement_flags
Ru1 Ru 0.05954(3) 0.26393(2) 0.29082(2) 0.02241(12) Uani 1 1 d .
P1 P -0.10524(9) 0.27663(7) 0.34760(7) 0.0244(2) Uani 1 1 d .
P2 P 0.09191(10) 0.38950(7) 0.24188(7) 0.0259(2) Uani 1 1 d .
P3 P 0.37887(15) 0.22997(10) 0.73189(12) 0.0547(4) Uani 1 1 d .
F1 F 0.4853(5) 0.2342(4) 0.6833(5) 0.129(2) Uani 1 1 d .
F2 F 0.4377(4) 0.3025(3) 0.8018(3) 0.0953(15) Uani 1 1 d .
F3 F 0.3285(5) 0.2997(3) 0.6803(3) 0.0993(16) Uani 1 1 d .
F4 F 0.3153(6) 0.1598(3) 0.6606(3) 0.1141(19) Uani 1 1 d .
F5 F 0.4273(7) 0.1583(4) 0.7780(4) 0.152(3) Uani 1 1 d .
F6 F 0.2690(5) 0.2294(4) 0.7760(4) 0.117(2) Uani 1 1 d .
O1 O -0.0282(3) 0.22929(19) 0.17487(19) 0.0304(7) Uani 1 1 d .
O2 O 0.0418(3) 0.13622(18) 0.30938(19) 0.0277(7) Uani 1 1 d .
N1 N 0.1603(3) 0.2742(2) 0.4036(2) 0.0239(7) Uani 1 1 d .
N2 N 0.2153(3) 0.2380(2) 0.2500(2) 0.0275(8) Uani 1 1 d .
N3 N -0.0055(4) -0.0009(2) 0.2868(3) 0.0369(9) Uani 1 1 d .
C1 C -0.2109(4) 0.1898(3) 0.3011(3) 0.0304(10) Uani 1 1 d .
C2 C -0.2728(4) 0.1934(3) 0.2247(3) 0.0378(11) Uani 1 1 d .
H2 H -0.2659 0.2427 0.1991 0.045 Uiso 1 1 calc R
C3 C -0.3454(5) 0.1245(4) 0.1850(4) 0.0537(15) Uani 1 1 d .
H3 H -0.3881 0.1276 0.1333 0.064 Uiso 1 1 calc R
C4 C -0.3545(5) 0.0518(4) 0.2220(5) 0.0599(17) Uani 1 1 d .
H4 H -0.4037 0.0055 0.1952 0.072 Uiso 1 1 calc R
C5 C -0.2930(5) 0.0464(3) 0.2970(4) 0.0511(15) Uani 1 1 d .
H5 H -0.2991 -0.0035 0.3216 0.061 Uiso 1 1 calc R
C6 C -0.2207(4) 0.1157(3) 0.3368(3) 0.0365(11) Uani 1 1 d .
H6 H -0.1782 0.1122 0.3885 0.044 Uiso 1 1 calc R
C7 C -0.1876(4) 0.3700(3) 0.3560(3) 0.0307(10) Uani 1 1 d .
C8 C -0.3048(5) 0.3674(3) 0.3351(3) 0.0416(12) Uani 1 1 d .
H8 H -0.3466 0.3159 0.3134 0.050 Uiso 1 1 calc R
C9 C -0.3607(6) 0.4410(4) 0.3462(4) 0.0552(16) Uani 1 1 d .
H9 H -0.4401 0.4387 0.3313 0.066 Uiso 1 1 calc R
C10 C -0.3018(6) 0.5163(4) 0.3782(4) 0.0611(19) Uani 1 1 d .
H10 H -0.3402 0.5656 0.3847 0.073 Uiso 1 1 calc R
C11 C -0.1861(6) 0.5195(3) 0.4011(4) 0.0542(16) Uani 1 1 d .
H11 H -0.1457 0.5712 0.4240 0.065 Uiso 1 1 calc R
C12 C -0.1271(5) 0.4461(3) 0.3906(3) 0.0398(12) Uani 1 1 d .
H12 H -0.0480 0.4485 0.4068 0.048 Uiso 1 1 calc R
C13 C -0.0865(4) 0.2626(3) 0.4577(3) 0.0276(9) Uani 1 1 d .
C14 C -0.1836(4) 0.2586(3) 0.4971(3) 0.0342(10) Uani 1 1 d .
H14 H -0.2553 0.2619 0.4664 0.041 Uiso 1 1 calc R
C15 C -0.1771(4) 0.2499(3) 0.5805(3) 0.0377(11) Uani 1 1 d .
H15 H -0.2435 0.2474 0.6060 0.045 Uiso 1 1 calc R
C16 C -0.0723(5) 0.2450(3) 0.6256(3) 0.0372(11) Uani 1 1 d .
H16 H -0.0668 0.2394 0.6823 0.045 Uiso 1 1 calc R
C17 C 0.0250(4) 0.2484(3) 0.5878(3) 0.0344(10) Uani 1 1 d .
H17 H 0.0958 0.2443 0.6192 0.041 Uiso 1 1 calc R
C18 C 0.0207(4) 0.2580(3) 0.5036(3) 0.0279(9) Uani 1 1 d .
C19 C 0.1325(4) 0.2619(3) 0.4743(3) 0.0280(9) Uani 1 1 d .
H19 H 0.1938 0.2541 0.5141 0.034 Uiso 1 1 calc R
C20 C 0.2843(4) 0.2711(3) 0.3945(3) 0.0274(9) Uani 1 1 d .
H20 H 0.3124 0.3274 0.3826 0.033 Uiso 1 1 calc R
C21 C 0.3622(4) 0.2500(3) 0.4697(3) 0.0332(10) Uani 1 1 d .
H21A H 0.3332 0.1963 0.4856 0.040 Uiso 1 1 calc R
H21B H 0.3615 0.2940 0.5165 0.040 Uiso 1 1 calc R
C22 C 0.4849(4) 0.2434(4) 0.4512(3) 0.0406(12) Uani 1 1 d .
H22A H 0.5162 0.2981 0.4392 0.049 Uiso 1 1 calc R
H22B H 0.5324 0.2281 0.4997 0.049 Uiso 1 1 calc R
C23 C 0.4867(4) 0.1764(4) 0.3769(3) 0.0422(12) Uani 1 1 d .
H23A H 0.5651 0.1725 0.3652 0.051 Uiso 1 1 calc R
H23B H 0.4584 0.1213 0.3899 0.051 Uiso 1 1 calc R
C24 C 0.4131(4) 0.1986(3) 0.3013(3) 0.0379(11) Uani 1 1 d .
H24A H 0.4139 0.1545 0.2547 0.045 Uiso 1 1 calc R
H24B H 0.4447 0.2518 0.2861 0.045 Uiso 1 1 calc R
C25 C 0.2908(4) 0.2075(3) 0.3173(3) 0.0295(10) Uani 1 1 d .
H25 H 0.2576 0.1516 0.3268 0.035 Uiso 1 1 calc R
C26 C 0.2495(4) 0.2484(3) 0.1817(3) 0.0344(11) Uani 1 1 d .
H26 H 0.3182 0.2260 0.1714 0.041 Uiso 1 1 calc R
C27 C 0.1908(4) 0.2926(3) 0.1172(3) 0.0348(11) Uani 1 1 d .
C28 C 0.2103(5) 0.2692(3) 0.0355(3) 0.0440(13) Uani 1 1 d .
H28 H 0.2556 0.2246 0.0239 0.053 Uiso 1 1 calc R
C29 C 0.1640(6) 0.3107(4) -0.0279(3) 0.0518(15) Uani 1 1 d .
H29 H 0.1752 0.2932 -0.0827 0.062 Uiso 1 1 calc R
C30 C 0.1008(5) 0.3784(4) -0.0102(3) 0.0498(14) Uani 1 1 d .
H30 H 0.0705 0.4082 -0.0528 0.060 Uiso 1 1 calc R
C31 C 0.0823(5) 0.4022(3) 0.0705(3) 0.0411(12) Uani 1 1 d .
H31 H 0.0398 0.4487 0.0816 0.049 Uiso 1 1 calc R
C32 C 0.1241(4) 0.3599(3) 0.1353(3) 0.0314(10) Uani 1 1 d .
C33 C 0.2125(4) 0.4622(3) 0.2901(3) 0.0299(10) Uani 1 1 d .
C34 C 0.2924(5) 0.4958(3) 0.2454(4) 0.0428(12) Uani 1 1 d .
H34 H 0.2871 0.4789 0.1882 0.051 Uiso 1 1 calc R
C35 C 0.3808(5) 0.5546(4) 0.2855(4) 0.0512(14) Uani 1 1 d .
H35 H 0.4346 0.5770 0.2550 0.061 Uiso 1 1 calc R
C36 C 0.3891(5) 0.5795(3) 0.3683(4) 0.0476(14) Uani 1 1 d .
H36 H 0.4476 0.6198 0.3946 0.057 Uiso 1 1 calc R
C37 C 0.3123(5) 0.5458(3) 0.4133(4) 0.0476(13) Uani 1 1 d .
H37 H 0.3189 0.5627 0.4706 0.057 Uiso 1 1 calc R
C38 C 0.2245(5) 0.4868(3) 0.3750(3) 0.0388(11) Uani 1 1 d .
H38 H 0.1730 0.4634 0.4067 0.047 Uiso 1 1 calc R
C39 C -0.0226(4) 0.4581(3) 0.2212(3) 0.0302(10) Uani 1 1 d .
C40 C -0.0100(5) 0.5458(3) 0.2427(3) 0.0353(11) Uani 1 1 d .
H40 H 0.0606 0.5726 0.2685 0.042 Uiso 1 1 calc R
C41 C -0.1022(5) 0.5932(3) 0.2258(3) 0.0415(12) Uani 1 1 d .
H41 H -0.0942 0.6521 0.2405 0.050 Uiso 1 1 calc R
C42 C -0.2056(5) 0.5537(4) 0.1873(3) 0.0440(13) Uani 1 1 d .
H42 H -0.2680 0.5859 0.1765 0.053 Uiso 1 1 calc R
C43 C -0.2179(5) 0.4674(4) 0.1647(3) 0.0442(13) Uani 1 1 d .
H43 H -0.2881 0.4408 0.1379 0.053 Uiso 1 1 calc R
C44 C -0.1262(4) 0.4203(3) 0.1817(3) 0.0380(11) Uani 1 1 d .
H44 H -0.1346 0.3615 0.1661 0.046 Uiso 1 1 calc R
C45 C -0.1046(6) 0.1531(4) 0.0489(3) 0.0591(17) Uani 1 1 d .
H45A H -0.1117 0.2108 0.0375 0.089 Uiso 1 1 calc R
H45B H -0.1792 0.1224 0.0392 0.089 Uiso 1 1 calc R
H45C H -0.0556 0.1260 0.0127 0.089 Uiso 1 1 calc R
C46 C -0.0535(4) 0.1533(3) 0.1378(3) 0.0346(11) Uani 1 1 d .
C47 C -0.0421(5) 0.0776(3) 0.1704(3) 0.0368(11) Uani 1 1 d .
C48 C -0.0857(7) -0.0047(4) 0.1149(4) 0.067(2) Uani 1 1 d .
C49A C -0.0438(9) -0.0805(4) 0.1492(5) 0.066(3) Uani 0.88(2) 1 d P
C49B C -0.127(4) -0.067(2) 0.156(2) 0.030(12) Uani 0.12(2) 1 d PU
C50 C -0.0591(6) -0.0802(3) 0.2379(4) 0.0534(16) Uani 1 1 d .
C51 C -0.0002(4) 0.0742(3) 0.2563(3) 0.0284(9) Uani 1 1 d .
C52 C 0.0386(5) -0.0045(3) 0.3727(3) 0.0396(12) Uani 1 1 d .
H52A H -0.0058 -0.0494 0.3931 0.048 Uiso 1 1 calc R
H52B H 0.0279 0.0490 0.4053 0.048 Uiso 1 1 calc R
C53 C 0.1635(5) -0.0206(3) 0.3866(3) 0.0419(12) Uani 1 1 d .
C54 C 0.2232(5) -0.0471(4) 0.3234(4) 0.0551(15) Uani 1 1 d .
H54 H 0.1880 -0.0508 0.2683 0.066 Uiso 1 1 calc R
C55 C 0.3346(6) -0.0684(4) 0.3394(5) 0.0676(19) Uani 1 1 d .
H55 H 0.3735 -0.0880 0.2955 0.081 Uiso 1 1 calc R
C56 C 0.3876(6) -0.0609(5) 0.4196(6) 0.074(2) Uani 1 1 d .
H56 H 0.4634 -0.0743 0.4308 0.089 Uiso 1 1 calc R
C57 C 0.3312(6) -0.0345(5) 0.4816(5) 0.075(2) Uani 1 1 d .
H57 H 0.3674 -0.0302 0.5365 0.090 Uiso 1 1 calc R
C58 C 0.2200(6) -0.0131(5) 0.4666(4) 0.0646(18) Uani 1 1 d .
H58 H 0.1825 0.0067 0.5112 0.078 Uiso 1 1 calc R
Cl1 Cl 0.5267(4) 0.2827(5) 0.0588(5) 0.305(5) Uani 1 1 d .
Cl2 Cl 0.4525(6) 0.4371(6) 0.0754(5) 0.330(5) Uani 1 1 d .
C60 C 0.4836(13) 0.3616(11) 0.0031(10) 0.172(6) Uani 1 1 d .
H60A H 0.5446 0.3826 -0.0260 0.206 Uiso 1 1 calc R
H60B H 0.4164 0.3419 -0.0375 0.206 Uiso 1 1 calc R
C59A C 0.265(3) 0.690(2) 0.1553(17) 0.086(12) Uiso 0.42(7) 1 d PD
C59B C 0.2847(16) 0.7151(19) 0.129(2) 0.108(11) Uiso 0.47(7) 1 d PD
C59C C 0.201(10) 0.661(3) 0.159(2) 0.10(4) Uiso 0.12(4) 1 d PD
Cl3 Cl 0.1639(3) 0.7627(2) 0.15810(19) 0.1401(12) Uani 1 1 d D
Cl4 Cl 0.2338(3) 0.6214(2) 0.0617(2) 0.1361(11) Uani 1 1 d D
C62 C 0.3754(16) 0.0497(12) 0.0410(12) 0.099(6) Uiso 0.541(8) 1 d PD
Cl5 Cl 0.429(5) 0.112(3) -0.021(3) 0.89(4) Uiso 0.541(8) 1 d PD
Cl6 Cl 0.405(2) -0.0469(15) 0.0517(15) 0.83(2) Uiso 1 1 d D
C63 C 0.336(2) -0.019(2) 0.1326(18) 0.167(13) Uiso 0.459(8) 1 d PD
Cl7 Cl 0.2279(6) 0.0385(4) 0.1172(4) 0.120(3) Uiso 0.459(8) 1 d PD

loop_
_atom_site_aniso_label
_atom_site_aniso_U_11
_atom_site_aniso_U_22
_atom_site_aniso_U_33
_atom_site_aniso_U_23
_atom_site_aniso_U_13
_atom_site_aniso_U_12
Ru1 0.02443(19) 0.01823(18) 0.02508(19) 0.00311(12) 0.00457(13) 0.00266(12)
P1 0.0244(6) 0.0201(5) 0.0298(6) 0.0048(4) 0.0055(4) 0.0038(4)
P2 0.0312(6) 0.0208(5) 0.0266(6) 0.0036(4) 0.0069(5) 0.0016(4)
P3 0.0629(10) 0.0323(8) 0.0728(11) 0.0122(7) 0.0180(8) 0.0051(7)
F1 0.103(4) 0.111(4) 0.190(7) 0.015(4) 0.086(4) 0.021(3)
F2 0.099(4) 0.084(3) 0.092(3) -0.002(3) -0.003(3) -0.016(3)
F3 0.146(5) 0.059(3) 0.098(4) 0.024(2) 0.012(3) 0.031(3)
F4 0.171(6) 0.059(3) 0.103(4) -0.013(3) 0.021(4) -0.018(3)
F5 0.234(8) 0.083(4) 0.148(6) 0.060(4) -0.004(5) 0.052(5)
F6 0.112(4) 0.106(4) 0.136(5) -0.009(3) 0.074(4) -0.032(3)
O1 0.0358(17) 0.0245(16) 0.0296(16) 0.0039(13) -0.0002(13) 0.0017(13)
O2 0.0294(16) 0.0204(15) 0.0333(17) 0.0046(13) 0.0024(13) 0.0029(12)
N1 0.0245(18) 0.0183(17) 0.0287(19) 0.0008(14) 0.0045(15) 0.0024(14)
N2 0.029(2) 0.0239(19) 0.0293(19) 0.0007(15) 0.0058(16) 0.0022(15)
N3 0.041(2) 0.0189(19) 0.049(2) 0.0032(17) 0.0015(19) 0.0030(16)
C1 0.024(2) 0.026(2) 0.041(3) -0.0019(19) 0.0081(19) 0.0041(17)
C2 0.035(3) 0.035(3) 0.043(3) 0.002(2) 0.005(2) 0.004(2)
C3 0.038(3) 0.057(4) 0.059(4) -0.008(3) -0.005(3) 0.001(3)
C4 0.044(3) 0.043(3) 0.084(5) -0.015(3) 0.002(3) -0.009(3)
C5 0.045(3) 0.024(3) 0.085(5) 0.001(3) 0.018(3) -0.002(2)
C6 0.032(3) 0.028(2) 0.051(3) 0.006(2) 0.009(2) 0.0058(19)
C7 0.039(3) 0.024(2) 0.033(2) 0.0082(18) 0.013(2) 0.0084(19)
C8 0.041(3) 0.038(3) 0.052(3) 0.013(2) 0.015(2) 0.017(2)
C9 0.057(4) 0.050(4) 0.071(4) 0.026(3) 0.025(3) 0.032(3)
C10 0.082(5) 0.038(3) 0.080(5) 0.024(3) 0.047(4) 0.032(3)
C11 0.086(5) 0.023(3) 0.061(4) 0.005(2) 0.040(3) 0.005(3)
C12 0.052(3) 0.029(3) 0.042(3) 0.006(2) 0.019(2) 0.004(2)
C13 0.033(2) 0.021(2) 0.031(2) 0.0061(17) 0.0081(19) 0.0043(17)
C14 0.031(2) 0.036(3) 0.040(3) 0.011(2) 0.013(2) 0.007(2)
C15 0.040(3) 0.036(3) 0.041(3) 0.007(2) 0.019(2) 0.004(2)
C16 0.050(3) 0.033(3) 0.032(2) 0.006(2) 0.013(2) 0.006(2)
C17 0.038(3) 0.039(3) 0.028(2) 0.007(2) 0.003(2) 0.005(2)
C18 0.033(2) 0.021(2) 0.032(2) 0.0039(17) 0.0081(19) 0.0046(17)
C19 0.026(2) 0.028(2) 0.029(2) 0.0012(18) 0.0018(18) 0.0040(18)
C20 0.025(2) 0.026(2) 0.032(2) 0.0055(18) 0.0050(18) 0.0017(17)
C21 0.025(2) 0.040(3) 0.035(2) 0.005(2) 0.0030(19) 0.0047(19)
C22 0.025(2) 0.051(3) 0.045(3) 0.008(2) 0.002(2) 0.005(2)
C23 0.029(3) 0.048(3) 0.052(3) 0.008(3) 0.010(2) 0.012(2)
C24 0.033(3) 0.042(3) 0.040(3) 0.002(2) 0.010(2) 0.009(2)
C25 0.028(2) 0.030(2) 0.031(2) 0.0039(19) 0.0050(18) 0.0069(18)
C26 0.034(3) 0.038(3) 0.035(3) 0.003(2) 0.014(2) 0.010(2)
C27 0.039(3) 0.036(3) 0.031(2) 0.003(2) 0.010(2) 0.002(2)
C28 0.056(3) 0.040(3) 0.038(3) 0.004(2) 0.015(2) 0.007(2)
C29 0.073(4) 0.054(4) 0.032(3) 0.007(2) 0.017(3) 0.009(3)
C30 0.066(4) 0.053(4) 0.035(3) 0.017(3) 0.012(3) 0.013(3)
C31 0.056(3) 0.037(3) 0.034(3) 0.012(2) 0.011(2) 0.007(2)
C32 0.037(3) 0.032(2) 0.026(2) 0.0044(19) 0.0085(19) 0.001(2)
C33 0.031(2) 0.021(2) 0.037(2) 0.0040(18) 0.0051(19) 0.0013(18)
C34 0.040(3) 0.044(3) 0.045(3) 0.008(2) 0.011(2) -0.004(2)
C35 0.041(3) 0.049(3) 0.063(4) 0.010(3) 0.013(3) -0.012(3)
C36 0.039(3) 0.032(3) 0.066(4) -0.001(3) -0.002(3) -0.006(2)
C37 0.057(4) 0.036(3) 0.045(3) -0.005(2) 0.000(3) -0.001(3)
C38 0.043(3) 0.032(3) 0.041(3) 0.004(2) 0.005(2) -0.003(2)
C39 0.037(3) 0.028(2) 0.029(2) 0.0087(18) 0.0098(19) 0.0053(19)
C40 0.045(3) 0.029(2) 0.033(2) 0.005(2) 0.008(2) 0.005(2)
C41 0.060(3) 0.032(3) 0.036(3) 0.008(2) 0.010(2) 0.018(2)
C42 0.044(3) 0.051(3) 0.043(3) 0.016(2) 0.010(2) 0.019(3)
C43 0.042(3) 0.049(3) 0.043(3) 0.015(2) 0.000(2) 0.005(2)
C44 0.042(3) 0.031(3) 0.043(3) 0.013(2) 0.003(2) 0.004(2)
C45 0.093(5) 0.045(3) 0.033(3) 0.001(2) -0.012(3) 0.006(3)
C46 0.044(3) 0.029(2) 0.029(2) -0.0008(19) 0.001(2) 0.003(2)
C47 0.048(3) 0.023(2) 0.035(3) -0.0041(19) -0.003(2) 0.006(2)
C48 0.108(6) 0.027(3) 0.057(4) -0.011(3) -0.011(4) 0.001(3)
C49A 0.094(8) 0.028(4) 0.068(5) -0.009(3) -0.010(4) 0.009(4)
C49B 0.030(12) 0.030(12) 0.030(12) 0.0038(19) 0.004(2) 0.0025(14)
C50 0.067(4) 0.020(2) 0.067(4) 0.000(2) -0.006(3) -0.006(2)
C51 0.028(2) 0.018(2) 0.040(3) 0.0015(18) 0.0098(19) 0.0058(17)
C52 0.049(3) 0.029(3) 0.044(3) 0.010(2) 0.008(2) 0.006(2)
C53 0.052(3) 0.025(2) 0.049(3) 0.011(2) 0.001(3) 0.004(2)
C54 0.053(4) 0.049(3) 0.060(4) -0.001(3) -0.004(3) 0.018(3)
C55 0.053(4) 0.056(4) 0.093(5) 0.002(4) 0.010(4) 0.014(3)
C56 0.047(4) 0.061(4) 0.114(7) 0.038(4) -0.012(4) 0.001(3)
C57 0.050(4) 0.101(6) 0.073(5) 0.039(5) -0.012(4) -0.008(4)
C58 0.066(4) 0.073(5) 0.055(4) 0.023(3) 0.000(3) -0.007(4)
Cl1 0.145(4) 0.326(8) 0.469(11) 0.282(9) -0.043(5) -0.035(5)
Cl2 0.194(5) 0.415(11) 0.351(10) -0.159(9) 0.135(6) -0.030(6)
C60 0.128(11) 0.241(19) 0.146(13) 0.003(12) 0.033(10) 0.019(12)
Cl3 0.183(3) 0.146(3) 0.100(2) 0.0042(18) 0.040(2) 0.064(2)
Cl4 0.134(3) 0.111(2) 0.157(3) -0.024(2) 0.032(2) 0.0196(19)

loop_
_atom_type_symbol
_atom_type_description
_atom_type_scat_dispersion_real
_atom_type_scat_dispersion_imag
_atom_type_scat_source
C C 0.0033 0.0016 'International Tables Vol C Tables 4.2.6.8 and 6.1.1.4'
H H 0.0000 0.0000 'International Tables Vol C Tables 4.2.6.8 and 6.1.1.4'
N N 0.0061 0.0033 'International Tables Vol C Tables 4.2.6.8 and 6.1.1.4'
O O 0.0106 0.0060 'International Tables Vol C Tables 4.2.6.8 and 6.1.1.4'
F F 0.0171 0.0103 'International Tables Vol C Tables 4.2.6.8 and 6.1.1.4'
P P 0.1023 0.0942 'International Tables Vol C Tables 4.2.6.8 and 6.1.1.4'
Ru Ru -1.2594 0.8363 'International Tables Vol C Tables 4.2.6.8 and 6.1.1.4'
Cl Cl 0.1484 0.1585 'International Tables Vol C Tables 4.2.6.8 and 6.1.1.4'

loop_
_geom_angle_atom_site_label_1
_geom_angle_atom_site_label_2
_geom_angle_atom_site_label_3
_geom_angle
_geom_angle_site_symmetry_3
O1 Ru1 N1 168.00(13) .
O1 Ru1 N2 92.09(14) .
N1 Ru1 N2 80.88(14) .
O1 Ru1 O2 87.73(12) .
N1 Ru1 O2 82.18(13) .
N2 Ru1 O2 86.57(13) .
O1 Ru1 P2 83.13(9) .
N1 Ru1 P2 105.57(10) .
N2 Ru1 P2 83.73(11) .
O2 Ru1 P2 166.40(9) .
O1 Ru1 P1 91.90(10) .
N1 Ru1 P1 93.85(10) .
N2 Ru1 P1 171.39(11) .
O2 Ru1 P1 85.96(9) .
P2 Ru1 P1 104.33(4) .
C1 P1 C13 103.0(2) .
C1 P1 C7 104.3(2) .
C13 P1 C7 97.3(2) .
C1 P1 Ru1 109.93(15) .
C13 P1 Ru1 112.18(15) .
C7 P1 Ru1 127.16(15) .
C33 P2 C39 103.8(2) .
C33 P2 C32 103.8(2) .
C39 P2 C32 100.2(2) .
C33 P2 Ru1 119.87(15) .
C39 P2 Ru1 121.43(15) .
C32 P2 Ru1 104.58(15) .
F5 P3 F6 92.8(4) .
F5 P3 F1 90.9(4) .
F6 P3 F1 176.2(4) .
F5 P3 F3 176.9(4) .
F6 P3 F3 88.3(3) .
F1 P3 F3 87.9(3) .
F5 P3 F2 93.6(4) .
F6 P3 F2 89.1(3) .
F1 P3 F2 91.6(3) .
F3 P3 F2 89.4(3) .
F5 P3 F4 88.7(4) .
F6 P3 F4 89.6(3) .
F1 P3 F4 89.6(4) .
F3 P3 F4 88.3(3) .
F2 P3 F4 177.4(3) .
C46 O1 Ru1 126.8(3) .
C51 O2 Ru1 127.0(3) .
C19 N1 C20 116.4(4) .
C19 N1 Ru1 129.2(3) .
C20 N1 Ru1 111.9(3) .
C26 N2 C25 121.1(4) .
C26 N2 Ru1 129.4(3) .
C25 N2 Ru1 109.5(3) .
C51 N3 C52 119.4(4) .
C51 N3 C50 123.4(4) .
C52 N3 C50 117.1(4) .
C2 C1 C6 118.7(5) .
C2 C1 P1 119.9(4) .
C6 C1 P1 120.9(4) .
C1 C2 C3 120.5(5) .
C1 C2 H2 119.7 .
C3 C2 H2 119.7 .
C4 C3 C2 119.8(6) .
C4 C3 H3 120.1 .
C2 C3 H3 120.1 .
C5 C4 C3 120.7(5) .
C5 C4 H4 119.6 .
C3 C4 H4 119.6 .
C4 C5 C6 119.4(5) .
C4 C5 H5 120.3 .
C6 C5 H5 120.3 .
C1 C6 C5 120.8(5) .
C1 C6 H6 119.6 .
C5 C6 H6 119.6 .
C8 C7 C12 119.3(5) .
C8 C7 P1 124.1(4) .
C12 C7 P1 116.4(4) .
C7 C8 C9 120.2(6) .
C7 C8 H8 119.9 .
C9 C8 H8 119.9 .
C10 C9 C8 120.9(6) .
C10 C9 H9 119.6 .
C8 C9 H9 119.6 .
C9 C10 C11 119.7(5) .
C9 C10 H10 120.2 .
C11 C10 H10 120.2 .
C10 C11 C12 120.8(6) .
C10 C11 H11 119.6 .
C12 C11 H11 119.6 .
C7 C12 C11 119.1(5) .
C7 C12 H12 120.4 .
C11 C12 H12 120.4 .
C14 C13 C18 119.3(4) .
C14 C13 P1 117.8(4) .
C18 C13 P1 122.9(3) .
C15 C14 C13 121.6(5) .
C15 C14 H14 119.2 .
C13 C14 H14 119.2 .
C16 C15 C14 119.3(5) .
C16 C15 H15 120.4 .
C14 C15 H15 120.4 .
C15 C16 C17 120.1(5) .
C15 C16 H16 120.0 .
C17 C16 H16 120.0 .
C16 C17 C18 121.7(5) .
C16 C17 H17 119.1 .
C18 C17 H17 119.1 .
C17 C18 C13 118.0(4) .
C17 C18 C19 114.2(4) .
C13 C18 C19 127.8(4) .
N1 C19 C18 130.8(4) .
N1 C19 H19 114.6 .
C18 C19 H19 114.6 .
N1 C20 C21 116.2(4) .
N1 C20 C25 106.9(3) .
C21 C20 C25 111.1(4) .
N1 C20 H20 107.4 .
C21 C20 H20 107.4 .
C25 C20 H20 107.4 .
C20 C21 C22 111.3(4) .
C20 C21 H21A 109.4 .
C22 C21 H21A 109.4 .
C20 C21 H21B 109.4 .
C22 C21 H21B 109.4 .
H21A C21 H21B 108.0 .
C23 C22 C21 109.8(4) .
C23 C22 H22A 109.7 .
C21 C22 H22A 109.7 .
C23 C22 H22B 109.7 .
C21 C22 H22B 109.7 .
H22A C22 H22B 108.2 .
C24 C23 C22 110.5(4) .
C24 C23 H23A 109.5 .
C22 C23 H23A 109.5 .
C24 C23 H23B 109.5 .
C22 C23 H23B 109.5 .
H23A C23 H23B 108.1 .
C23 C24 C25 111.4(4) .
C23 C24 H24A 109.3 .
C25 C24 H24A 109.3 .
C23 C24 H24B 109.3 .
C25 C24 H24B 109.3 .
H24A C24 H24B 108.0 .
N2 C25 C24 115.3(4) .
N2 C25 C20 104.6(3) .
C24 C25 C20 111.9(4) .
N2 C25 H25 108.2 .
C24 C25 H25 108.2 .
C20 C25 H25 108.2 .
N2 C26 C27 125.5(4) .
N2 C26 H26 117.3 .
C27 C26 H26 117.3 .
C28 C27 C32 119.9(5) .
C28 C27 C26 117.3(5) .
C32 C27 C26 122.7(4) .
C29 C28 C27 121.0(5) .
C29 C28 H28 119.5 .
C27 C28 H28 119.5 .
C28 C29 C30 119.3(5) .
C28 C29 H29 120.3 .
C30 C29 H29 120.3 .
C31 C30 C29 119.8(5) .
C31 C30 H30 120.1 .
C29 C30 H30 120.1 .
C30 C31 C32 122.4(5) .
C30 C31 H31 118.8 .
C32 C31 H31 118.8 .
C31 C32 C27 117.5(4) .
C31 C32 P2 121.6(4) .
C27 C32 P2 120.9(4) .
C34 C33 C38 118.4(5) .
C34 C33 P2 122.8(4) .
C38 C33 P2 118.8(4) .
C33 C34 C35 120.2(5) .
C33 C34 H34 119.9 .
C35 C34 H34 119.9 .
C36 C35 C34 120.4(5) .
C36 C35 H35 119.8 .
C34 C35 H35 119.8 .
C35 C36 C37 120.1(5) .
C35 C36 H36 120.0 .
C37 C36 H36 120.0 .
C36 C37 C38 120.6(5) .
C36 C37 H37 119.7 .
C38 C37 H37 119.7 .
C33 C38 C37 120.3(5) .
C33 C38 H38 119.8 .
C37 C38 H38 119.8 .
C44 C39 C40 119.2(5) .
C44 C39 P2 117.3(4) .
C40 C39 P2 123.5(4) .
C41 C40 C39 119.8(5) .
C41 C40 H40 120.1 .
C39 C40 H40 120.1 .
C42 C41 C40 120.0(5) .
C42 C41 H41 120.0 .
C40 C41 H41 120.0 .
C43 C42 C41 120.4(5) .
C43 C42 H42 119.8 .
C41 C42 H42 119.8 .
C42 C43 C44 119.6(5) .
C42 C43 H43 120.2 .
C44 C43 H43 120.2 .
C39 C44 C43 121.1(5) .
C39 C44 H44 119.5 .
C43 C44 H44 119.5 .
C46 C45 H45A 109.5 .
C46 C45 H45B 109.5 .
H45A C45 H45B 109.5 .
C46 C45 H45C 109.5 .
H45A C45 H45C 109.5 .
H45B C45 H45C 109.5 .
O1 C46 C47 128.4(4) .
O1 C46 C45 111.4(4) .
C47 C46 C45 120.1(4) .
C46 C47 C51 122.4(4) .
C46 C47 C48 118.5(5) .
C51 C47 C48 118.8(5) .
C49B C48 C49A 42.4(18) .
C49B C48 C47 114.2(17) .
C49A C48 C47 112.9(5) .
C49B C49A C48 63(2) .
C49B C49A C50 71(2) .
C48 C49A C50 112.3(6) .
C49A C49B C48 75(2) .
C49A C49B C50 68(2) .
C48 C49B C50 118(3) .
N3 C50 C49A 110.1(5) .
N3 C50 C49B 113.3(15) .
C49A C50 C49B 40.4(15) .
O2 C51 N3 114.1(4) .
O2 C51 C47 126.4(4) .
N3 C51 C47 119.5(4) .
N3 C52 C53 113.8(4) .
N3 C52 H52A 108.8 .
C53 C52 H52A 108.8 .
N3 C52 H52B 108.8 .
C53 C52 H52B 108.8 .
H52A C52 H52B 107.7 .
C54 C53 C58 117.4(6) .
C54 C53 C52 123.1(5) .
C58 C53 C52 119.4(6) .
C53 C54 C55 121.2(6) .
C53 C54 H54 119.4 .
C55 C54 H54 119.4 .
C56 C55 C54 119.7(7) .
C56 C55 H55 120.2 .
C54 C55 H55 120.2 .
C57 C56 C55 119.8(7) .
C57 C56 H56 120.1 .
C55 C56 H56 120.1 .
C56 C57 C58 121.1(7) .
C56 C57 H57 119.4 .
C58 C57 H57 119.4 .
C53 C58 C57 120.7(7) .
C53 C58 H58 119.6 .
C57 C58 H58 119.6 .
Cl2 C60 Cl1 103.7(10) .
Cl2 C60 H60A 111.0 .
Cl1 C60 H60A 111.0 .
Cl2 C60 H60B 111.0 .
Cl1 C60 H60B 111.0 .
H60A C60 H60B 109.0 .
C59B C59A C59C 137(5) .
C59B C59A Cl3 82(2) .
C59C C59A Cl3 75(2) .
C59B C59A Cl4 80(2) .
C59C C59A Cl4 74(2) .
Cl3 C59A Cl4 108.7(10) .
C59A C59B C59C 25(3) .
C59A C59B Cl3 76(2) .
C59C C59B Cl3 63.9(18) .
C59A C59B Cl4 78(2) .
C59C C59B Cl4 64.7(18) .
Cl3 C59B Cl4 106.7(10) .
C59A C59C C59B 18.6(18) .
C59A C59C Cl3 76(3) .
C59B C59C Cl3 67(2) .
C59A C59C Cl4 77(3) .
C59B C59C Cl4 67(2) .
Cl3 C59C Cl4 109.9(14) .
C59C Cl3 C59A 30(3) .
C59C Cl3 C59B 49(3) .
C59A Cl3 C59B 22.3(12) .
C59C Cl4 C59A 29(3) .
C59C Cl4 C59B 49(3) .
C59A Cl4 C59B 22.0(12) .
Cl6 C62 Cl5 127(2) .
C62 Cl5 Cl6 103(3) 2_655
C62 Cl6 C63 76.1(17) .
C62 Cl6 Cl5 127.3(17) 2_655
C63 Cl6 Cl5 141(2) 2_655
Cl7 C63 Cl6 118(2) .

loop_
_geom_bond_atom_site_label_1
_geom_bond_atom_site_label_2
_geom_bond_distance
_geom_bond_site_symmetry_2
Ru1 O1 2.045(3) .
Ru1 N1 2.055(4) .
Ru1 N2 2.098(4) .
Ru1 O2 2.103(3) .
Ru1 P2 2.2785(12) .
Ru1 P1 2.2855(12) .
P1 C1 1.833(5) .
P1 C13 1.835(5) .
P1 C7 1.841(5) .
P2 C33 1.818(5) .
P2 C39 1.828(5) .
P2 C32 1.854(5) .
P3 F5 1.550(5) .
P3 F6 1.572(5) .
P3 F1 1.582(5) .
P3 F3 1.582(5) .
P3 F2 1.588(5) .
P3 F4 1.597(5) .
O1 C46 1.291(5) .
O2 C51 1.269(5) .
N1 C19 1.281(6) .
N1 C20 1.504(5) .
N2 C26 1.267(6) .
N2 C25 1.481(6) .
N3 C51 1.357(6) .
N3 C52 1.450(7) .
N3 C50 1.476(6) .
C1 C2 1.380(7) .
C1 C6 1.388(7) .
C2 C3 1.394(7) .
C2 H2 0.9400 .
C3 C4 1.379(10) .
C3 H3 0.9400 .
C4 C5 1.364(10) .
C4 H4 0.9400 .
C5 C6 1.398(7) .
C5 H5 0.9400 .
C6 H6 0.9400 .
C7 C8 1.386(7) .
C7 C12 1.392(7) .
C8 C9 1.396(7) .
C8 H8 0.9400 .
C9 C10 1.363(10) .
C9 H9 0.9400 .
C10 C11 1.374(10) .
C10 H10 0.9400 .
C11 C12 1.413(8) .
C11 H11 0.9400 .
C12 H12 0.9400 .
C13 C14 1.396(6) .
C13 C18 1.405(7) .
C14 C15 1.386(7) .
C14 H14 0.9400 .
C15 C16 1.377(8) .
C15 H15 0.9400 .
C16 C17 1.382(7) .
C16 H16 0.9400 .
C17 C18 1.404(6) .
C17 H17 0.9400 .
C18 C19 1.470(6) .
C19 H19 0.9400 .
C20 C21 1.531(6) .
C20 C25 1.542(6) .
C20 H20 0.9900 .
C21 C22 1.536(6) .
C21 H21A 0.9800 .
C21 H21B 0.9800 .
C22 C23 1.529(8) .
C22 H22A 0.9800 .
C22 H22B 0.9800 .
C23 C24 1.517(7) .
C23 H23A 0.9800 .
C23 H23B 0.9800 .
C24 C25 1.522(6) .
C24 H24A 0.9800 .
C24 H24B 0.9800 .
C25 H25 0.9900 .
C26 C27 1.471(7) .
C26 H26 0.9400 .
C27 C28 1.402(7) .
C27 C32 1.407(7) .
C28 C29 1.377(8) .
C28 H28 0.9400 .
C29 C30 1.383(8) .
C29 H29 0.9400 .
C30 C31 1.383(7) .
C30 H30 0.9400 .
C31 C32 1.384(7) .
C31 H31 0.9400 .
C33 C34 1.390(7) .
C33 C38 1.390(7) .
C34 C35 1.403(8) .
C34 H34 0.9400 .
C35 C36 1.359(9) .
C35 H35 0.9400 .
C36 C37 1.369(8) .
C36 H36 0.9400 .
C37 C38 1.391(7) .
C37 H37 0.9400 .
C38 H38 0.9400 .
C39 C44 1.380(7) .
C39 C40 1.399(7) .
C40 C41 1.391(7) .
C40 H40 0.9400 .
C41 C42 1.382(8) .
C41 H41 0.9400 .
C42 C43 1.381(8) .
C42 H42 0.9400 .
C43 C44 1.384(7) .
C43 H43 0.9400 .
C44 H44 0.9400 .
C45 C46 1.507(7) .
C45 H45A 0.9700 .
C45 H45B 0.9700 .
C45 H45C 0.9700 .
C46 C47 1.389(7) .
C47 C51 1.443(7) .
C47 C48 1.528(7) .
C48 C49B 1.37(4) .
C48 C49A 1.486(10) .
C49A C49B 1.04(4) .
C49A C50 1.490(11) .
C49B C50 1.52(4) .
C52 C53 1.516(8) .
C52 H52A 0.9800 .
C52 H52B 0.9800 .
C53 C54 1.373(8) .
C53 C58 1.384(8) .
C54 C55 1.389(9) .
C54 H54 0.9400 .
C55 C56 1.374(11) .
C55 H55 0.9400 .
C56 C57 1.333(11) .
C56 H56 0.9400 .
C57 C58 1.385(10) .
C57 H57 0.9400 .
C58 H58 0.9400 .
Cl1 C60 1.714(17) .
Cl2 C60 1.685(16) .
C60 H60A 0.9800 .
C60 H60B 0.9800 .
C59A C59B 0.67(4) .
C59A C59C 0.88(10) .
C59A Cl3 1.727(16) .
C59A Cl4 1.765(16) .
C59B C59C 1.45(10) .
C59B Cl3 1.764(16) .
C59B Cl4 1.772(16) .
C59C Cl3 1.72(2) .
C59C Cl4 1.74(2) .
C62 Cl6 1.635(17) .
C62 Cl5 1.655(19) .
Cl5 Cl6 2.38(5) 2_655
Cl6 C63 1.685(18) .
Cl6 Cl5 2.38(5) 2_655
C63 Cl7 1.636(18) .

loop_
_geom_torsion_atom_site_label_1
_geom_torsion_atom_site_label_2
_geom_torsion_atom_site_label_3
_geom_torsion_atom_site_label_4
_geom_torsion
_geom_torsion_site_symmetry_1
_geom_torsion_site_symmetry_4
O1 Ru1 P1 C1 40.98(19) . .
N1 Ru1 P1 C1 -128.48(19) . .
N2 Ru1 P1 C1 -76.6(7) . .
O2 Ru1 P1 C1 -46.61(19) . .
P2 Ru1 P1 C1 124.37(17) . .
O1 Ru1 P1 C13 154.91(18) . .
N1 Ru1 P1 C13 -14.54(18) . .
N2 Ru1 P1 C13 37.4(7) . .
O2 Ru1 P1 C13 67.32(17) . .
P2 Ru1 P1 C13 -121.69(16) . .
O1 Ru1 P1 C7 -86.3(2) . .
N1 Ru1 P1 C7 104.3(2) . .
N2 Ru1 P1 C7 156.2(7) . .
O2 Ru1 P1 C7 -173.8(2) . .
P2 Ru1 P1 C7 -2.9(2) . .
O1 Ru1 P2 C33 -157.8(2) . .
N1 Ru1 P2 C33 13.7(2) . .
N2 Ru1 P2 C33 -64.9(2) . .
O2 Ru1 P2 C33 -109.7(4) . .
P1 Ru1 P2 C33 111.97(18) . .
O1 Ru1 P2 C39 69.8(2) . .
N1 Ru1 P2 C39 -118.6(2) . .
N2 Ru1 P2 C39 162.7(2) . .
O2 Ru1 P2 C39 117.9(4) . .
P1 Ru1 P2 C39 -20.41(19) . .
O1 Ru1 P2 C32 -42.09(19) . .
N1 Ru1 P2 C32 129.48(19) . .
N2 Ru1 P2 C32 50.79(19) . .
O2 Ru1 P2 C32 6.0(4) . .
P1 Ru1 P2 C32 -132.30(16) . .
N1 Ru1 O1 C46 21.6(9) . .
N2 Ru1 O1 C46 75.3(4) . .
O2 Ru1 O1 C46 -11.2(4) . .
P2 Ru1 O1 C46 158.8(4) . .
P1 Ru1 O1 C46 -97.0(4) . .
O1 Ru1 O2 C51 5.7(4) . .
N1 Ru1 O2 C51 -167.8(4) . .
N2 Ru1 O2 C51 -86.5(4) . .
P2 Ru1 O2 C51 -42.0(6) . .
P1 Ru1 O2 C51 97.8(3) . .
O1 Ru1 N1 C19 -97.9(7) . .
N2 Ru1 N1 C19 -152.6(4) . .
O2 Ru1 N1 C19 -64.8(4) . .
P2 Ru1 N1 C19 126.6(4) . .
P1 Ru1 N1 C19 20.5(4) . .
O1 Ru1 N1 C20 63.0(7) . .
N2 Ru1 N1 C20 8.3(3) . .
O2 Ru1 N1 C20 96.1(3) . .
P2 Ru1 N1 C20 -72.5(3) . .
P1 Ru1 N1 C20 -178.5(3) . .
O1 Ru1 N2 C26 36.0(4) . .
N1 Ru1 N2 C26 -153.8(4) . .
O2 Ru1 N2 C26 123.6(4) . .
P2 Ru1 N2 C26 -46.9(4) . .
P1 Ru1 N2 C26 153.5(6) . .
O1 Ru1 N2 C25 -147.3(3) . .
N1 Ru1 N2 C25 22.9(3) . .
O2 Ru1 N2 C25 -59.7(3) . .
P2 Ru1 N2 C25 129.8(3) . .
P1 Ru1 N2 C25 -29.8(9) . .
C13 P1 C1 C2 160.2(4) . .
C7 P1 C1 C2 59.0(4) . .
Ru1 P1 C1 C2 -80.1(4) . .
C13 P1 C1 C6 -27.4(4) . .
C7 P1 C1 C6 -128.6(4) . .
Ru1 P1 C1 C6 92.3(4) . .
C6 C1 C2 C3 1.3(7) . .
P1 C1 C2 C3 173.9(4) . .
C1 C2 C3 C4 -0.8(8) . .
C2 C3 C4 C5 -0.1(10) . .
C3 C4 C5 C6 0.5(9) . .
C2 C1 C6 C5 -0.9(7) . .
P1 C1 C6 C5 -173.4(4) . .
C4 C5 C6 C1 0.0(8) . .
C1 P1 C7 C8 3.7(5) . .
C13 P1 C7 C8 -101.8(4) . .
Ru1 P1 C7 C8 133.1(4) . .
C1 P1 C7 C12 179.5(4) . .
C13 P1 C7 C12 74.1(4) . .
Ru1 P1 C7 C12 -51.1(4) . .
C12 C7 C8 C9 2.1(8) . .
P1 C7 C8 C9 177.8(4) . .
C7 C8 C9 C10 -0.6(9) . .
C8 C9 C10 C11 -1.0(9) . .
C9 C10 C11 C12 1.0(9) . .
C8 C7 C12 C11 -2.1(7) . .
P1 C7 C12 C11 -178.1(4) . .
C10 C11 C12 C7 0.6(8) . .
C1 P1 C13 C14 -54.2(4) . .
C7 P1 C13 C14 52.4(4) . .
Ru1 P1 C13 C14 -172.4(3) . .
C1 P1 C13 C18 127.5(4) . .
C7 P1 C13 C18 -125.9(4) . .
Ru1 P1 C13 C18 9.3(4) . .
C18 C13 C14 C15 -0.2(7) . .
P1 C13 C14 C15 -178.6(4) . .
C13 C14 C15 C16 -0.1(8) . .
C14 C15 C16 C17 -0.3(8) . .
C15 C16 C17 C18 0.9(8) . .
C16 C17 C18 C13 -1.1(7) . .
C16 C17 C18 C19 178.9(4) . .
C14 C13 C18 C17 0.8(6) . .
P1 C13 C18 C17 179.1(3) . .
C14 C13 C18 C19 -179.3(4) . .
P1 C13 C18 C19 -1.0(7) . .
C20 N1 C19 C18 -177.8(4) . .
Ru1 N1 C19 C18 -17.6(7) . .
C17 C18 C19 N1 -176.2(5) . .
C13 C18 C19 N1 3.8(8) . .
C19 N1 C20 C21 2.3(6) . .
Ru1 N1 C20 C21 -161.2(3) . .
C19 N1 C20 C25 127.0(4) . .
Ru1 N1 C20 C25 -36.6(4) . .
N1 C20 C21 C22 176.6(4) . .
C25 C20 C21 C22 54.1(5) . .
C20 C21 C22 C23 -57.6(6) . .
C21 C22 C23 C24 59.1(6) . .
C22 C23 C24 C25 -57.8(6) . .
C26 N2 C25 C24 5.8(6) . .
Ru1 N2 C25 C24 -171.2(3) . .
C26 N2 C25 C20 129.2(4) . .
Ru1 N2 C25 C20 -47.8(4) . .
C23 C24 C25 N2 173.8(4) . .
C23 C24 C25 C20 54.4(6) . .
N1 C20 C25 N2 54.4(4) . .
C21 C20 C25 N2 -177.9(3) . .
N1 C20 C25 C24 179.9(4) . .
C21 C20 C25 C24 -52.4(5) . .
C25 N2 C26 C27 -168.0(5) . .
Ru1 N2 C26 C27 8.4(7) . .
N2 C26 C27 C28 -153.7(5) . .
N2 C26 C27 C32 30.9(8) . .
C32 C27 C28 C29 -0.7(8) . .
C26 C27 C28 C29 -176.2(5) . .
C27 C28 C29 C30 2.4(9) . .
C28 C29 C30 C31 -1.7(10) . .
C29 C30 C31 C32 -0.6(9) . .
C30 C31 C32 C27 2.3(8) . .
C30 C31 C32 P2 -176.8(5) . .
C28 C27 C32 C31 -1.6(7) . .
C26 C27 C32 C31 173.7(5) . .
C28 C27 C32 P2 177.5(4) . .
C26 C27 C32 P2 -7.2(7) . .
C33 P2 C32 C31 -94.1(5) . .
C39 P2 C32 C31 13.0(5) . .
Ru1 P2 C32 C31 139.5(4) . .
C33 P2 C32 C27 86.8(4) . .
C39 P2 C32 C27 -166.1(4) . .
Ru1 P2 C32 C27 -39.6(4) . .
C39 P2 C33 C34 -93.2(4) . .
C32 P2 C33 C34 11.2(5) . .
Ru1 P2 C33 C34 127.3(4) . .
C39 P2 C33 C38 85.5(4) . .
C32 P2 C33 C38 -170.1(4) . .
Ru1 P2 C33 C38 -54.0(4) . .
C38 C33 C34 C35 -1.6(8) . .
P2 C33 C34 C35 177.1(4) . .
C33 C34 C35 C36 -0.1(9) . .
C34 C35 C36 C37 1.3(9) . .
C35 C36 C37 C38 -0.7(9) . .
C34 C33 C38 C37 2.2(8) . .
P2 C33 C38 C37 -176.6(4) . .
C36 C37 C38 C33 -1.0(9) . .
C33 P2 C39 C44 178.1(4) . .
C32 P2 C39 C44 71.0(4) . .
Ru1 P2 C39 C44 -43.2(4) . .
C33 P2 C39 C40 -1.4(4) . .
C32 P2 C39 C40 -108.5(4) . .
Ru1 P2 C39 C40 137.3(3) . .
C44 C39 C40 C41 1.5(7) . .
P2 C39 C40 C41 -179.1(4) . .
C39 C40 C41 C42 -0.5(7) . .
C40 C41 C42 C43 -0.7(8) . .
C41 C42 C43 C44 0.8(8) . .
C40 C39 C44 C43 -1.4(7) . .
P2 C39 C44 C43 179.1(4) . .
C42 C43 C44 C39 0.3(8) . .
Ru1 O1 C46 C47 9.6(8) . .
Ru1 O1 C46 C45 -172.3(4) . .
O1 C46 C47 C51 1.8(9) . .
C45 C46 C47 C51 -176.2(5) . .
O1 C46 C47 C48 176.0(6) . .
C45 C46 C47 C48 -2.0(9) . .
C46 C47 C48 C49B -148(2) . .
C51 C47 C48 C49B 27(2) . .
C46 C47 C48 C49A 166.0(7) . .
C51 C47 C48 C49A -19.6(9) . .
C47 C48 C49A C49B 101(2) . .
C49B C48 C49A C50 -53(2) . .
C47 C48 C49A C50 48.6(10) . .
C50 C49A C49B C48 128.8(17) . .
C48 C49A C49B C50 -128.8(17) . .
C47 C48 C49B C49A -98(2) . .
C49A C48 C49B C50 55(2) . .
C47 C48 C49B C50 -43(4) . .
C51 N3 C50 C49A 32.8(8) . .
C52 N3 C50 C49A -150.1(6) . .
C51 N3 C50 C49B -10.7(19) . .
C52 N3 C50 C49B 166.5(18) . .
C49B C49A C50 N3 -103(2) . .
C48 C49A C50 N3 -54.3(9) . .
C48 C49A C50 C49B 48(2) . .
C49A C49B C50 N3 94(2) . .
C48 C49B C50 N3 36(4) . .
C48 C49B C50 C49A -58(3) . .
Ru1 O2 C51 N3 -177.2(3) . .
Ru1 O2 C51 C47 2.1(7) . .
C52 N3 C51 O2 -1.9(6) . .
C50 N3 C51 O2 175.2(5) . .
C52 N3 C51 C47 178.8(4) . .
C50 N3 C51 C47 -4.1(7) . .
C46 C47 C51 O2 -8.1(8) . .
C48 C47 C51 O2 177.7(5) . .
C46 C47 C51 N3 171.1(5) . .
C48 C47 C51 N3 -3.1(8) . .
C51 N3 C52 C53 -89.8(5) . .
C50 N3 C52 C53 92.9(6) . .
N3 C52 C53 C54 -13.2(7) . .
N3 C52 C53 C58 170.5(5) . .
C58 C53 C54 C55 2.3(9) . .
C52 C53 C54 C55 -174.1(6) . .
C53 C54 C55 C56 -1.8(10) . .
C54 C55 C56 C57 1.1(11) . .
C55 C56 C57 C58 -1.0(12) . .
C54 C53 C58 C57 -2.2(9) . .
C52 C53 C58 C57 174.4(6) . .
C56 C57 C58 C53 1.6(12) . .
Cl3 C59A C59B C59C -58(4) . .
Cl4 C59A C59B C59C 53(4) . .
C59C C59A C59B Cl3 58(4) . .
Cl4 C59A C59B Cl3 110.8(7) . .
C59C C59A C59B Cl4 -53(4) . .
Cl3 C59A C59B Cl4 -110.8(7) . .
Cl3 C59A C59C C59B 60(4) . .
Cl4 C59A C59C C59B -55(4) . .
C59B C59A C59C Cl3 -60(4) . .
Cl4 C59A C59C Cl3 -114.9(16) . .
C59B C59A C59C Cl4 55(4) . .
Cl3 C59A C59C Cl4 114.9(16) . .
Cl3 C59B C59C C59A -114(4) . .
Cl4 C59B C59C C59A 120(4) . .
C59A C59B C59C Cl3 114(4) . .
Cl4 C59B C59C Cl3 -126(3) . .
C59A C59B C59C Cl4 -120(4) . .
Cl3 C59B C59C Cl4 126(3) . .
C59B C59C Cl3 C59A -17.5(18) . .
Cl4 C59C Cl3 C59A -70(4) . .
C59A C59C Cl3 C59B 17.5(18) . .
Cl4 C59C Cl3 C59B -52(4) . .
C59B C59A Cl3 C59C 143(4) . .
Cl4 C59A Cl3 C59C 67(3) . .
C59C C59A Cl3 C59B -143(4) . .
Cl4 C59A Cl3 C59B -76(2) . .
C59A C59B Cl3 C59C -23(3) . .
Cl4 C59B Cl3 C59C 50(3) . .
C59C C59B Cl3 C59A 23(3) . .
Cl4 C59B Cl3 C59A 73(2) . .
C59B C59C Cl4 C59A 16.5(18) . .
Cl3 C59C Cl4 C59A 69(3) . .
C59A C59C Cl4 C59B -16.5(18) . .
Cl3 C59C Cl4 C59B 53(4) . .
C59B C59A Cl4 C59C -145(4) . .
Cl3 C59A Cl4 C59C -68(3) . .
C59C C59A Cl4 C59B 145(4) . .
Cl3 C59A Cl4 C59B 78(2) . .
C59A C59B Cl4 C59C 22(3) . .
Cl3 C59B Cl4 C59C -49(3) . .
C59C C59B Cl4 C59A -22(3) . .
Cl3 C59B Cl4 C59A -71(2) . .
Cl6 C62 Cl5 Cl6 -18(4) . 2_655
Cl5 C62 Cl6 C63 167(3) . .
Cl5 C62 Cl6 Cl5 22(5) . 2_655
C62 Cl6 C63 Cl7 39(2) . .
Cl5 Cl6 C63 Cl7 172(2) 2_655 .
